data_5000334
_chemical_formula_moiety 'C25 H46 F2 O1 Os1 P2'
_chemical_formula_sum 'C25 H46 F2 O Os P2'
_chemical_formula_weight 652.814
_space_group_IT_number 2
_symmetry_cell_setting triclinic
_symmetry_space_group_name_Hall '-P 1'
_symmetry_space_group_name_H-M 'P -1'
_cell_angle_alpha 97.840(7)
_cell_angle_beta 93.437(7)
_cell_angle_gamma 87.191(7)
_cell_formula_units_Z 4
_cell_length_a 14.3306(18)
_cell_length_b 18.409(2)
_cell_length_c 10.6652(15)
_cell_measurement_reflns_used 152
_cell_measurement_temperature 113
_cell_measurement_theta_max 15.94
_cell_measurement_theta_min 10.27
_cell_volume 2779.9(6)
_diffrn_ambient_temperature 113
_diffrn_detector_area_resol_mean ?
_diffrn_measured_fraction_theta_full 0
_diffrn_measured_fraction_theta_max 1
_diffrn_measurement_device_type 'refurbished Picker diffractometer'
_diffrn_measurement_method '\q/2\q scans'
_diffrn_radiation_type 'Mo K\a'
_diffrn_radiation_wavelength 0.71069
_diffrn_reflns_av_R_equivalents 0.035
_diffrn_reflns_limit_h_max 17
_diffrn_reflns_limit_h_min -17
_diffrn_reflns_limit_k_max 21
_diffrn_reflns_limit_k_min -21
_diffrn_reflns_limit_l_max 4
_diffrn_reflns_limit_l_min -12
_diffrn_reflns_number 14452
_diffrn_reflns_theta_full 0
_diffrn_reflns_theta_max 25.0621
_diffrn_reflns_theta_min 3.00702
_diffrn_standards_decay_% 0
_diffrn_standards_interval_count 300
_diffrn_standards_number 4
_exptl_absorpt_coefficient_mu 4.7288
_exptl_absorpt_correction_T_max 0.663
_exptl_absorpt_correction_T_min 0.401
_exptl_absorpt_correction_type analytical
_exptl_absorpt_process_details Tompa
_exptl_crystal_colour red
_exptl_crystal_density_diffrn 1.56
_exptl_crystal_density_meas ?
_exptl_crystal_density_method 'not measured'
_exptl_crystal_description 'irregular prism'
_exptl_crystal_F_000 1312
_exptl_crystal_size_max .25
_exptl_crystal_size_mid .175
_exptl_crystal_size_min .10
_refine_diff_density_max 2.1
_refine_diff_density_min -1.62
_refine_ls_abs_structure_details none
_refine_ls_abs_structure_Flack ?
_refine_ls_extinction_coef -0.00000017(2)
_refine_ls_extinction_expression
;
Larson, A. C. (1967).  Acta Cryst. 23, p. 664.  Eq. (3)
;
_refine_ls_extinction_method Zachariasen
_refine_ls_goodness_of_fit_ref 0.8791
_refine_ls_hydrogen_treatment noref
_refine_ls_matrix_type full
_refine_ls_number_parameters 560
_refine_ls_number_reflns 7236
_refine_ls_R_factor_gt 0.0425
_refine_ls_shift/su_max 0.0195
_refine_ls_structure_factor_coef F
_refine_ls_weighting_details w^-1^=\s^2^(F)+(.07F)^2^
_refine_ls_weighting_scheme calc
_refine_ls_wR_factor_ref 0.0388
_reflns_number_gt 7235
_reflns_number_total 9847
_reflns_threshold_expression F>3.0\s(F)
_cod_original_formula_sum 'C25 H46 F2 O1 Os1 P2'
_cod_database_code 5000334

loop_
_symmetry_equiv_pos_as_xyz
x,y,z
-x,-y,-z

loop_
_atom_site_label
_atom_site_type_symbol
_atom_site_fract_x
_atom_site_fract_y
_atom_site_fract_z
_atom_site_U_iso_or_equiv
_atom_site_adp_type
_atom_site_occupancy
_atom_site_disorder_group
_atom_site_disorder_assembly
OS1 OS 0.23624(2) 0.348478(18) 0.09624(3) 0.01550(12) Uani 1 0 .
C2 C 0.1918(7) 0.2740(5) 0.1747(9) 0.027(3) Uani 1 0 .
O3 O 0.1623(5) 0.2271(3) 0.2236(6) 0.035(2) Uani 1 0 .
C4 C 0.2830(6) 0.4339(5) 0.0022(8) 0.023(3) Uani 1 0 .
C5 C 0.3738(7) 0.4368(5) -0.0393(8) 0.027(3) Uani 1 0 .
C6 C 0.4071(8) 0.4846(6) -0.1131(9) 0.039(4) Uani 1 0 .
C7 C 0.3443(10) 0.5374(6) -0.1518(10) 0.049(4) Uani 1 0 .
C8 C 0.2523(9) 0.5406(5) -0.1184(9) 0.039(4) Uani 1 0 .
C9 C 0.2284(8) 0.4899(5) -0.0415(9) 0.033(3) Uani 1 0 .
F10 F 0.4389(4) 0.3834(3) -0.0051(5) 0.0339(19) Uani 1 0 .
F11 F 0.1363(4) 0.4951(3) -0.0066(6) 0.044(2) Uani 1 0 .
P12 P 0.25704(17) 0.42594(12) 0.2909(2) 0.0201(7) Uani 1 0 .
C13 C 0.2912(7) 0.5188(5) 0.2736(10) 0.035(4) Uani 1 0 .
C14 C 0.3567(7) 0.3937(5) 0.3987(8) 0.026(3) Uani 1 0 .
C15 C 0.3478(7) 0.3138(6) 0.4154(10) 0.035(4) Uani 1 0 .
C16 C 0.3614(8) 0.4379(6) 0.5311(10) 0.043(4) Uani 1 0 .
C17 C 0.4456(7) 0.4026(6) 0.3350(10) 0.042(4) Uani 1 0 .
C18 C 0.1471(7) 0.4477(5) 0.3794(9) 0.029(3) Uani 1 0 .
C19 C 0.1492(9) 0.5174(7) 0.4729(13) 0.062(5) Uani 1 0 .
C20 C 0.1208(7) 0.3836(6) 0.4446(10) 0.039(4) Uani 1 0 .
C21 C 0.0681(8) 0.4588(7) 0.2748(13) 0.056(5) Uani 1 0 .
P22 P 0.22184(16) 0.27635(12) -0.1068(2) 0.0194(7) Uani 1 0 .
C23 C 0.2720(6) 0.3163(5) -0.2348(8) 0.024(3) Uani 1 0 .
C24 C 0.2871(6) 0.1845(5) -0.1183(8) 0.019(3) Uani 1 0 .
C25 C 0.3142(7) 0.1541(5) -0.2535(10) 0.034(3) Uani 1 0 .
C26 C 0.2324(7) 0.1263(5) -0.0664(9) 0.032(3) Uani 1 0 .
C27 C 0.3793(7) 0.1955(6) -0.0349(10) 0.033(3) Uani 1 0 .
C28 C 0.0959(6) 0.2652(5) -0.1703(8) 0.026(3) Uani 1 0 .
C29 C 0.0377(6) 0.2382(6) -0.0690(9) 0.033(3) Uani 1 0 .
C30 C 0.0559(7) 0.3417(6) -0.1908(10) 0.037(4) Uani 1 0 .
C31 C 0.0864(7) 0.2148(6) -0.2939(9) 0.036(3) Uani 1 0 .
OS32 OS 0.74411(2) 0.126412(17) -0.48384(3) 0.01396(12) Uani 1 0 .
C33 C 0.7894(6) 0.0489(5) -0.5975(8) 0.020(3) Uani 1 0 .
O34 O 0.8170(5) -0.0004(3) -0.6695(5) 0.025(2) Uani 1 0 .
C35 C 0.6909(6) 0.2153(5) -0.3525(7) 0.018(3) Uani 1 0 .
C36 C 0.7521(6) 0.2574(4) -0.2689(8) 0.019(3) Uani 1 0 .
C37 C 0.7320(7) 0.3115(5) -0.1723(8) 0.025(3) Uani 1 0 .
C38 C 0.6388(7) 0.3298(5) -0.1551(9) 0.029(3) Uani 1 0 .
C39 C 0.5716(7) 0.2931(5) -0.2331(9) 0.030(3) Uani 1 0 .
C40 C 0.5998(7) 0.2377(5) -0.3294(9) 0.028(3) Uani 1 0 .
F41 F 0.8470(3) 0.2393(3) -0.2857(5) 0.0283(18) Uani 1 0 .
F42 F 0.5283(3) 0.2047(3) -0.4037(5) 0.0336(19) Uani 1 0 .
P43 P 0.74963(15) 0.05263(12) -0.3156(2) 0.0172(7) Uani 1 0 .
C44 C 0.7349(6) 0.1051(5) -0.1607(8) 0.023(3) Uani 1 0 .
C45 C 0.8686(6) 0.0060(5) -0.2893(9) 0.025(3) Uani 1 0 .
C46 C 0.8891(7) -0.0130(5) -0.1548(9) 0.030(3) Uani 1 0 .
C47 C 0.8831(7) -0.0642(5) -0.3852(9) 0.032(3) Uani 1 0 .
C48 C 0.9388(6) 0.0615(6) -0.3134(10) 0.038(4) Uani 1 0 .
C49 C 0.6530(6) -0.0143(5) -0.3245(9) 0.029(3) Uani 1 0 .
C50 C 0.6657(7) -0.0663(6) -0.2236(9) 0.039(4) Uani 1 0 .
C51 C 0.5619(7) 0.0306(6) -0.3050(10) 0.045(4) Uani 1 0 .
C52 C 0.6465(7) -0.0596(5) -0.4576(9) 0.040(4) Uani 1 0 .
P53 P 0.73628(16) 0.20674(12) -0.6399(2) 0.0168(7) Uani 1 0 .
C54 C 0.6999(7) 0.3011(5) -0.5815(8) 0.025(3) Uani 1 0 .
C55 C 0.8565(6) 0.2204(5) -0.6990(8) 0.023(3) Uani 1 0 .
C56 C 0.8883(6) 0.1565(5) -0.7951(9) 0.026(3) Uani 1 0 .
C57 C 0.9235(6) 0.2234(5) -0.5796(9) 0.029(3) Uani 1 0 .
C58 C 0.8645(6) 0.2921(5) -0.7552(9) 0.029(3) Uani 1 0 .
C59 C 0.6491(7) 0.1823(5) -0.7772(8) 0.023(3) Uani 1 0 .
C60 C 0.6565(7) 0.2290(5) -0.8863(8) 0.028(3) Uani 1 0 .
C61 C 0.6580(7) 0.1005(5) -0.8279(8) 0.027(3) Uani 1 0 .
C62 C 0.5521(6) 0.1986(5) -0.7241(9) 0.030(3) Uani 1 0 .
H1 H 0.4709 0.4816 -0.1366 0.0481 Uiso 1 0 .
H2 H 0.365 0.5714 -0.201 0.0536 Uiso 1 0 .
H3 H 0.2087 0.5763 -0.1473 0.0498 Uiso 1 0 .
H4 H 0.3502 0.5162 0.238 0.047 Uiso 1 0 .
H5 H 0.2456 0.5406 0.2205 0.047 Uiso 1 0 .
H6 H 0.2945 0.5474 0.3551 0.047 Uiso 1 0 .
H7 H 0.2925 0.3089 0.4576 0.0492 Uiso 1 0 .
H8 H 0.3445 0.2849 0.3344 0.0492 Uiso 1 0 .
H9 H 0.4006 0.2982 0.4638 0.0492 Uiso 1 0 .
H10 H 0.4131 0.4208 0.5793 0.0541 Uiso 1 0 .
H11 H 0.3666 0.4883 0.5241 0.0541 Uiso 1 0 .
H12 H 0.305 0.4319 0.5719 0.0541 Uiso 1 0 .
H13 H 0.4974 0.3872 0.386 0.054 Uiso 1 0 .
H14 H 0.4444 0.3742 0.2543 0.054 Uiso 1 0 .
H15 H 0.4508 0.4531 0.3261 0.054 Uiso 1 0 .
H16 H 0.1946 0.5112 0.5389 0.0707 Uiso 1 0 .
H17 H 0.1642 0.5569 0.4304 0.0707 Uiso 1 0 .
H18 H 0.0892 0.527 0.5066 0.0707 Uiso 1 0 .
H19 H 0.0612 0.3938 0.4796 0.0508 Uiso 1 0 .
H20 H 0.1181 0.3404 0.3848 0.0508 Uiso 1 0 .
H21 H 0.1663 0.3762 0.5106 0.0508 Uiso 1 0 .
H22 H 0.0097 0.4688 0.3135 0.067 Uiso 1 0 .
H23 H 0.0817 0.4981 0.2318 0.067 Uiso 1 0 .
H24 H 0.0639 0.4148 0.2163 0.067 Uiso 1 0 .
H25 H 0.3376 0.32 -0.2183 0.035 Uiso 1 0 .
H26 H 0.2602 0.286 -0.3131 0.035 Uiso 1 0 .
H27 H 0.2441 0.3639 -0.2396 0.035 Uiso 1 0 .
H28 H 0.2584 0.1428 -0.3048 0.046 Uiso 1 0 .
H29 H 0.3467 0.1893 -0.2878 0.046 Uiso 1 0 .
H30 H 0.3521 0.1105 -0.251 0.046 Uiso 1 0 .
H31 H 0.2205 0.1423 0.0197 0.0423 Uiso 1 0 .
H32 H 0.1751 0.1193 -0.1148 0.0423 Uiso 1 0 .
H33 H 0.2686 0.0813 -0.0726 0.0423 Uiso 1 0 .
H34 H 0.4132 0.1499 -0.0354 0.0478 Uiso 1 0 .
H35 H 0.4163 0.2294 -0.0675 0.0478 Uiso 1 0 .
H36 H 0.365 0.2142 0.0497 0.0478 Uiso 1 0 .
H37 H 0.0437 0.2711 0.0075 0.0448 Uiso 1 0 .
H38 H -0.0262 0.2369 -0.0983 0.0448 Uiso 1 0 .
H39 H 0.0602 0.1907 -0.0548 0.0448 Uiso 1 0 .
H40 H 0.0608 0.3736 -0.1134 0.0487 Uiso 1 0 .
H41 H 0.09 0.3598 -0.2526 0.0487 Uiso 1 0 .
H42 H -0.0081 0.3385 -0.2197 0.0487 Uiso 1 0 .
H43 H 0.0225 0.2138 -0.3234 0.0458 Uiso 1 0 .
H44 H 0.1223 0.2322 -0.3547 0.0458 Uiso 1 0 .
H45 H 0.1084 0.1667 -0.2812 0.0458 Uiso 1 0 .
H46 H 0.7799 0.3354 -0.1193 0.0373 Uiso 1 0 .
H47 H 0.6211 0.367 -0.0894 0.0406 Uiso 1 0 .
H48 H 0.507 0.3051 -0.2223 0.0431 Uiso 1 0 .
H49 H 0.7841 0.1384 -0.1407 0.0361 Uiso 1 0 .
H50 H 0.6765 0.1322 -0.1603 0.0361 Uiso 1 0 .
H51 H 0.7362 0.0728 -0.0979 0.0361 Uiso 1 0 .
H52 H 0.8479 -0.0495 -0.1396 0.0446 Uiso 1 0 .
H53 H 0.952 -0.0315 -0.1462 0.0446 Uiso 1 0 .
H54 H 0.8802 0.0296 -0.0954 0.0446 Uiso 1 0 .
H55 H 0.8396 -0.0994 -0.3712 0.0447 Uiso 1 0 .
H56 H 0.8729 -0.0524 -0.4688 0.0447 Uiso 1 0 .
H57 H 0.9449 -0.084 -0.3738 0.0447 Uiso 1 0 .
H58 H 1.0003 0.0404 -0.3061 0.0493 Uiso 1 0 .
H59 H 0.9266 0.0737 -0.3969 0.0493 Uiso 1 0 .
H60 H 0.9324 0.1041 -0.2537 0.0493 Uiso 1 0 .
H61 H 0.6143 -0.0974 -0.2302 0.0458 Uiso 1 0 .
H62 H 0.722 -0.0956 -0.2369 0.0458 Uiso 1 0 .
H63 H 0.6698 -0.0386 -0.1421 0.0458 Uiso 1 0 .
H64 H 0.565 0.0583 -0.223 0.0518 Uiso 1 0 .
H65 H 0.553 0.0625 -0.3674 0.0518 Uiso 1 0 .
H66 H 0.5114 -0.0015 -0.3114 0.0518 Uiso 1 0 .
H67 H 0.595 -0.091 -0.4638 0.0466 Uiso 1 0 .
H68 H 0.6377 -0.0276 -0.5203 0.0466 Uiso 1 0 .
H69 H 0.7026 -0.0886 -0.4709 0.0466 Uiso 1 0 .
H70 H 0.7442 0.3208 -0.5176 0.0373 Uiso 1 0 .
H71 H 0.697 0.3297 -0.6497 0.0373 Uiso 1 0 .
H72 H 0.6403 0.3018 -0.5477 0.0373 Uiso 1 0 .
H73 H 0.888 0.1123 -0.7584 0.0377 Uiso 1 0 .
H74 H 0.8473 0.1533 -0.8685 0.0377 Uiso 1 0 .
H75 H 0.95 0.1642 -0.8172 0.0377 Uiso 1 0 .
H76 H 0.9188 0.18 -0.5419 0.0402 Uiso 1 0 .
H77 H 0.9858 0.2269 -0.6034 0.0402 Uiso 1 0 .
H78 H 0.9069 0.265 -0.5213 0.0402 Uiso 1 0 .
H79 H 0.9286 0.2979 -0.7701 0.0402 Uiso 1 0 .
H80 H 0.8285 0.2903 -0.8328 0.0402 Uiso 1 0 .
H81 H 0.8432 0.3322 -0.6971 0.0402 Uiso 1 0 .
H82 H 0.7149 0.2185 -0.9232 0.0391 Uiso 1 0 .
H83 H 0.6073 0.2171 -0.949 0.0391 Uiso 1 0 .
H84 H 0.6507 0.2795 -0.854 0.0391 Uiso 1 0 .
H85 H 0.6497 0.0725 -0.761 0.0379 Uiso 1 0 .
H86 H 0.6108 0.0892 -0.8935 0.0379 Uiso 1 0 .
H87 H 0.7177 0.0893 -0.8602 0.0379 Uiso 1 0 .
H88 H 0.5455 0.2494 -0.6932 0.0422 Uiso 1 0 .
H89 H 0.5055 0.1863 -0.7898 0.0422 Uiso 1 0 .
H90 H 0.5457 0.1704 -0.6574 0.0422 Uiso 1 0 .

loop_
_atom_type_symbol
_atom_type_description
_atom_type_scat_dispersion_real
_atom_type_scat_dispersion_imag
_atom_type_scat_source
OS Os -1.816 7.605 'International Tables Vol. IV (1974) Table 2.2B'
P P 0.09 0.095 'International Tables Vol. IV (1974) Table 2.2B'
F F 0.014 0.01 'International Tables Vol. IV (1974) Table 2.2B'
O O 0.008 0.006 'International Tables Vol. IV (1974) Table 2.2B'
C C 0.002 0.002 'International Tables Vol. IV (1974) Table 2.2B'
H H 0 0 'International Tables Vol. IV (1974) Table 2.2B'
